data_1541342
loop_
_publ_author_name
'Ohtani, T.'
'Nishihara, H.'
'Koga, K.'

_publ_section_title
;
 Structure refinement and physical properties of the V3 Te4 phase
;
_journal_name_full 'Solid State Communications'
_journal_page_first 1179
_journal_page_last 1184
_journal_volume 71
_journal_year 1989
_chemical_formula_sum 'Te4 V3'
_chemical_name_systematic 'V3 Te4'
_space_group_IT_number 12
_symmetry_space_group_name_Hall '-C 2y'
_symmetry_space_group_name_H-M 'C 1 2/m 1'
_cell_angle_alpha 90
_cell_angle_beta 117
_cell_angle_gamma 90
_cell_formula_units_Z 2
_cell_length_a 14.099
_cell_length_b 3.715
_cell_length_c 6.687
_cell_volume 312.075
_citation_journal_id_ASTM SSCOA4
_cod_data_source_file Ohtani_SSCOA4_1989_144.cif
_cod_data_source_block Te4V3
_cod_original_cell_volume 312.0752
_cod_database_code 1541342

loop_
_symmetry_equiv_pos_as_xyz
x,y,z
-x,y,-z
-x,-y,-z
x,-y,z
x+1/2,y+1/2,z
-x+1/2,y+1/2,-z
-x+1/2,-y+1/2,-z
x+1/2,-y+1/2,z

loop_
_atom_site_label
_atom_site_type_symbol
_atom_site_fract_x
_atom_site_fract_y
_atom_site_fract_z
_atom_site_occupancy
_atom_site_U_iso_or_equiv
Te1 Te 0.107 0 0.445 1 0.0
V1 V 0 0 0 1 0.0
Te2 Te 0.637 0 0.969 1 0.0
V2 V 0.253 0 0.3 1 0.0
